data_4124606
loop_
_publ_author_name
'Alam, Rauful'
'Vollgraff, Tobias'
'Eriksson, Lars'
'Szab\'o, K\'alm\'an J'

_publ_section_title
;
 Synthesis of Adjacent Quaternary Stereocenters by Catalytic Asymmetric
 Allylboration.
;
_journal_issue 35
_journal_name_full 'Journal of the American Chemical Society'
_journal_page_first 11262
_journal_page_last 11265
_journal_paper_doi 10.1021/jacs.5b07498
_journal_volume 137
_journal_year 2015
_chemical_absolute_configuration ad
_chemical_formula_moiety 'C14 H20 O3 S'
_chemical_formula_sum 'C14 H20 O3 S'
_chemical_formula_weight 268.36
_space_group_crystal_system monoclinic
_space_group_IT_number 4
_space_group_name_Hall 'P 2yb'
_space_group_name_H-M_alt 'P 1 21 1'
_symmetry_space_group_name_Hall 'P 2yb'
_symmetry_space_group_name_H-M 'P 1 21 1'
_atom_sites_solution_hydrogens geom
_audit_creation_method 'Manual editiong of the cif output from SHELXL-2014/7'
_cell_angle_alpha 90
_cell_angle_beta 101.240(5)
_cell_angle_gamma 90
_cell_formula_units_Z 2
_cell_length_a 10.6952(5)
_cell_length_b 6.1486(4)
_cell_length_c 11.1379(6)
_cell_measurement_reflns_used 1651
_cell_measurement_temperature 295(2)
_cell_measurement_theta_max 23.0860
_cell_measurement_theta_min 3.7980
_cell_volume 718.39(7)
_computing_cell_refinement
;
CrysAlisPro, Agilent Technologies,
Version 1.171.36.32 (release 02-08-2013 CrysAlis171 .NET)
(compiled Aug  2 2013,16:46:58)
;
_computing_data_collection
;
CrysAlisPro, Agilent Technologies,
Version 1.171.36.32 (release 02-08-2013 CrysAlis171 .NET)
(compiled Aug  2 2013,16:46:58)
;
_computing_data_reduction
;
CrysAlisPro, Agilent Technologies,
Version 1.171.36.32 (release 02-08-2013 CrysAlis171 .NET)
(compiled Aug  2 2013,16:46:58)
;
_computing_structure_refinement 'SHELXL-2014/7 (Sheldrick, 2014)'
_computing_structure_solution 'SHELXS (SHeldrick, 2008)'
_diffrn_ambient_temperature 295(2)
_diffrn_detector_area_resol_mean 16.55
_diffrn_measured_fraction_theta_full 0.997
_diffrn_measured_fraction_theta_max 0.997
_diffrn_measurement_device_type 'Xcalibur, Sapphire3'
_diffrn_measurement_method '\w scans at different \f'
_diffrn_radiation_source 'Enhance (Mo) X-ray Source'
_diffrn_radiation_type MoK\a
_diffrn_radiation_wavelength 0.71073
_diffrn_reflns_av_R_equivalents 0.0278
_diffrn_reflns_av_unetI/netI 0.0456
_diffrn_reflns_laue_measured_fraction_full 0.997
_diffrn_reflns_laue_measured_fraction_max 0.997
_diffrn_reflns_limit_h_max 12
_diffrn_reflns_limit_h_min -12
_diffrn_reflns_limit_k_max 6
_diffrn_reflns_limit_k_min -7
_diffrn_reflns_limit_l_max 13
_diffrn_reflns_limit_l_min -13
_diffrn_reflns_number 4368
_diffrn_reflns_point_group_measured_fraction_full 0.887
_diffrn_reflns_point_group_measured_fraction_max 0.887
_diffrn_reflns_theta_full 25.025
_diffrn_reflns_theta_max 25.025
_diffrn_reflns_theta_min 3.730
_exptl_absorpt_coefficient_mu 0.224
_exptl_absorpt_correction_T_max 1.00000
_exptl_absorpt_correction_T_min 0.91150
_exptl_absorpt_correction_type multi-scan
_exptl_absorpt_process_details
;
CrysAlisPro, Agilent Technologies,
Version 1.171.36.32 (release 02-08-2013 CrysAlis171 .NET)
(compiled Aug  2 2013,16:46:58)
Empirical absorption correction using spherical harmonics,
 implemented in SCALE3 ABSPACK scaling algorithm.
;
_exptl_crystal_colour yellow
_exptl_crystal_density_diffrn 1.241
_exptl_crystal_description prism
_exptl_crystal_F_000 288
_exptl_crystal_size_max 0.20
_exptl_crystal_size_mid 0.08
_exptl_crystal_size_min 0.05
_refine_diff_density_max 0.191
_refine_diff_density_min -0.202
_refine_diff_density_rms 0.033
_refine_ls_abs_structure_details
;
 Flack x determined using 563 quotients [(I+)-(I-)]/[(I+)+(I-)]
 (Parsons, Flack and Wagner, Acta Cryst. B69 (2013) 249-259).
;
_refine_ls_abs_structure_Flack -0.01(6)
_refine_ls_extinction_method none
_refine_ls_goodness_of_fit_ref 1.093
_refine_ls_hydrogen_treatment constr
_refine_ls_matrix_type full
_refine_ls_number_parameters 168
_refine_ls_number_reflns 2260
_refine_ls_number_restraints 1
_refine_ls_restrained_S_all 1.093
_refine_ls_R_factor_all 0.0541
_refine_ls_R_factor_gt 0.0433
_refine_ls_shift/su_max 0.000
_refine_ls_shift/su_mean 0.000
_refine_ls_structure_factor_coef Fsqd
_refine_ls_weighting_details 'w=1/[\s^2^(Fo^2^)+(0.0368P)^2^] where P=(Fo^2^+2Fc^2^)/3'
_refine_ls_weighting_scheme calc
_refine_ls_wR_factor_gt 0.0868
_refine_ls_wR_factor_ref 0.0929
_reflns_Friedel_coverage 0.613
_reflns_friedel_fraction_full 0.751
_reflns_friedel_fraction_max 0.751
_reflns_number_gt 1906
_reflns_number_total 2260
_reflns_threshold_expression 'I > 2\s(I)'
_cod_data_source_file ja5b07498_si_002.cif
_cod_data_source_block r
_cod_database_code 4124606
_shelx_shelxl_version_number 2014/7
_shelx_space_group_comment
;
The symmetry employed for this shelxl refinement is uniquely defined
by the following loop, which should always be used as a source of
symmetry information in preference to the above space-group names.
They are only intended as comments.
;

loop_
_space_group_symop_operation_xyz
'x, y, z'
'-x, y+1/2, -z'

loop_
_atom_site_label
_atom_site_type_symbol
_atom_site_fract_x
_atom_site_fract_y
_atom_site_fract_z
_atom_site_U_iso_or_equiv
_atom_site_adp_type
_atom_site_occupancy
_atom_site_site_symmetry_order
_atom_site_calc_flag
_atom_site_refinement_flags_posn
_atom_site_refinement_flags_adp
S1 S 0.02840(8) 0.47218(19) 0.71392(9) 0.0567(3) Uani 1 1 d . .
O2 O 0.0318(3) 0.2627(6) 0.6596(3) 0.0836(11) Uani 1 1 d . .
O3 O -0.0929(3) 0.5611(6) 0.7164(3) 0.0903(13) Uani 1 1 d . .
C4 C 0.1122(5) 0.6551(11) 0.6387(4) 0.099(2) Uani 1 1 d . .
H4A H 0.0753 0.6567 0.5529 0.149 Uiso 1 1 calc R U
H4B H 0.1998 0.6107 0.6498 0.149 Uiso 1 1 calc R U
H4C H 0.1076 0.7981 0.6721 0.149 Uiso 1 1 calc R U
C5 C 0.1151(3) 0.4590(8) 0.8657(3) 0.0475(9) Uani 1 1 d . .
C6 C 0.1826(4) 0.2728(7) 0.9044(4) 0.0518(11) Uani 1 1 d . .
H6 H 0.1822 0.1567 0.8507 0.062 Uiso 1 1 calc R U
C7 C 0.2510(4) 0.2586(7) 1.0228(4) 0.0524(11) Uani 1 1 d . .
H7 H 0.2944 0.1306 1.0486 0.063 Uiso 1 1 calc R U
C8 C 0.2566(3) 0.4309(6) 1.1042(3) 0.0412(9) Uani 1 1 d . .
C9 C 0.1866(4) 0.6166(7) 1.0633(3) 0.0513(10) Uani 1 1 d . .
H9 H 0.1875 0.7339 1.1162 0.062 Uiso 1 1 calc R U
C10 C 0.1159(4) 0.6299(7) 0.9458(4) 0.0522(10) Uani 1 1 d . .
H10 H 0.0687 0.7545 0.9206 0.063 Uiso 1 1 calc R U
C11 C 0.3378(3) 0.4091(6) 1.2329(3) 0.0441(10) Uani 1 1 d . .
O12 O 0.3432(2) 0.1835(4) 1.2655(2) 0.0542(7) Uani 1 1 d . .
H12 H 0.2755 0.1470 1.2836 0.081 Uiso 1 1 calc R U
C13 C 0.2802(4) 0.5348(7) 1.3279(3) 0.0600(12) Uani 1 1 d . .
H13A H 0.1943 0.4868 1.3252 0.090 Uiso 1 1 calc R U
H13B H 0.2803 0.6875 1.3101 0.090 Uiso 1 1 calc R U
H13C H 0.3301 0.5087 1.4081 0.090 Uiso 1 1 calc R U
C14 C 0.4805(3) 0.4753(7) 1.2372(3) 0.0441(8) Uani 1 1 d . .
C15 C 0.5571(4) 0.4262(9) 1.3623(4) 0.0628(13) Uani 1 1 d . .
H15 H 0.5427 0.2907 1.3941 0.075 Uiso 1 1 calc R U
C16 C 0.5396(4) 0.3427(7) 1.1454(4) 0.0587(12) Uani 1 1 d . .
H16A H 0.6282 0.3795 1.1542 0.088 Uiso 1 1 calc R U
H16B H 0.4961 0.3754 1.0637 0.088 Uiso 1 1 calc R U
H16C H 0.5316 0.1903 1.1612 0.088 Uiso 1 1 calc R U
C17 C 0.4895(4) 0.7167(7) 1.2055(4) 0.0651(13) Uani 1 1 d . .
H17A H 0.4640 0.8038 1.2681 0.098 Uiso 1 1 calc R U
H17B H 0.4344 0.7461 1.1283 0.098 Uiso 1 1 calc R U
H17C H 0.5758 0.7514 1.2002 0.098 Uiso 1 1 calc R U
C18 C 0.6388(5) 0.5447(11) 1.4305(5) 0.104(2) Uani 1 1 d . .
H18A H 0.6577 0.6822 1.4041 0.124 Uiso 1 1 calc R U
H18B H 0.6797 0.4940 1.5067 0.124 Uiso 1 1 calc R U

loop_
_atom_site_aniso_label
_atom_site_aniso_U_11
_atom_site_aniso_U_22
_atom_site_aniso_U_33
_atom_site_aniso_U_23
_atom_site_aniso_U_13
_atom_site_aniso_U_12
S1 0.0449(5) 0.0691(8) 0.0525(6) -0.0016(7) 0.0009(4) -0.0024(6)
O2 0.095(2) 0.084(3) 0.063(2) -0.022(2) -0.0072(18) 0.000(2)
O3 0.0501(17) 0.120(4) 0.093(2) -0.006(2) -0.0055(15) 0.0223(18)
C4 0.107(4) 0.123(5) 0.062(3) 0.025(3) -0.001(3) -0.033(4)
C5 0.0383(17) 0.053(2) 0.051(2) 0.002(3) 0.0097(15) 0.002(2)
C6 0.052(2) 0.047(3) 0.056(3) -0.013(2) 0.011(2) 0.001(2)
C7 0.056(2) 0.044(3) 0.057(3) 0.004(2) 0.010(2) 0.010(2)
C8 0.0463(19) 0.035(2) 0.045(2) 0.000(2) 0.0146(16) 0.0040(18)
C9 0.063(3) 0.041(2) 0.051(2) -0.004(2) 0.013(2) 0.011(2)
C10 0.058(2) 0.044(3) 0.053(2) 0.001(2) 0.006(2) 0.012(2)
C11 0.053(2) 0.038(3) 0.044(2) 0.0052(18) 0.0148(17) 0.0060(17)
O12 0.0634(17) 0.0399(17) 0.0616(17) 0.0163(14) 0.0179(14) 0.0037(13)
C13 0.069(2) 0.067(3) 0.048(2) 0.000(2) 0.0210(19) 0.012(2)
C14 0.0524(19) 0.036(2) 0.0453(19) 0.000(2) 0.0129(16) 0.000(2)
C15 0.060(2) 0.076(4) 0.051(2) 0.001(3) 0.009(2) -0.001(2)
C16 0.057(2) 0.059(3) 0.063(3) -0.011(2) 0.021(2) 0.000(2)
C17 0.071(3) 0.042(3) 0.084(3) 0.010(2) 0.020(2) -0.005(2)
C18 0.120(4) 0.120(6) 0.062(3) -0.009(3) -0.006(3) -0.018(4)

loop_
_atom_type_symbol
_atom_type_description
_atom_type_scat_dispersion_real
_atom_type_scat_dispersion_imag
_atom_type_scat_source
C C 0.0033 0.0016 'International Tables Vol C Tables 4.2.6.8 and 6.1.1.4'
H H 0.0000 0.0000 'International Tables Vol C Tables 4.2.6.8 and 6.1.1.4'
O O 0.0106 0.0060 'International Tables Vol C Tables 4.2.6.8 and 6.1.1.4'
S S 0.1246 0.1234 'International Tables Vol C Tables 4.2.6.8 and 6.1.1.4'

loop_
_geom_angle_atom_site_label_1
_geom_angle_atom_site_label_2
_geom_angle_atom_site_label_3
_geom_angle
O3 S1 O2 117.2(2)
O3 S1 C4 108.6(3)
O2 S1 C4 108.6(3)
O3 S1 C5 108.19(18)
O2 S1 C5 108.2(2)
C4 S1 C5 105.4(2)
S1 C4 H4A 109.5
S1 C4 H4B 109.5
H4A C4 H4B 109.5
S1 C4 H4C 109.5
H4A C4 H4C 109.5
H4B C4 H4C 109.5
C10 C5 C6 119.7(3)
C10 C5 S1 121.4(3)
C6 C5 S1 118.9(3)
C5 C6 C7 119.9(4)
C5 C6 H6 120.0
C7 C6 H6 120.0
C6 C7 C8 121.6(4)
C6 C7 H7 119.2
C8 C7 H7 119.2
C7 C8 C9 117.4(4)
C7 C8 C11 119.3(3)
C9 C8 C11 123.3(3)
C10 C9 C8 121.2(4)
C10 C9 H9 119.4
C8 C9 H9 119.4
C5 C10 C9 120.1(4)
C5 C10 H10 119.9
C9 C10 H10 119.9
O12 C11 C8 108.1(3)
O12 C11 C13 108.3(3)
C8 C11 C13 111.8(3)
O12 C11 C14 104.6(3)
C8 C11 C14 112.1(3)
C13 C11 C14 111.5(3)
C11 O12 H12 109.5
C11 C13 H13A 109.5
C11 C13 H13B 109.5
H13A C13 H13B 109.5
C11 C13 H13C 109.5
H13A C13 H13C 109.5
H13B C13 H13C 109.5
C15 C14 C17 111.1(4)
C15 C14 C16 106.8(3)
C17 C14 C16 107.9(3)
C15 C14 C11 109.1(3)
C17 C14 C11 110.4(3)
C16 C14 C11 111.4(3)
C18 C15 C14 128.8(5)
C18 C15 H15 115.6
C14 C15 H15 115.6
C14 C16 H16A 109.5
C14 C16 H16B 109.5
H16A C16 H16B 109.5
C14 C16 H16C 109.5
H16A C16 H16C 109.5
H16B C16 H16C 109.5
C14 C17 H17A 109.5
C14 C17 H17B 109.5
H17A C17 H17B 109.5
C14 C17 H17C 109.5
H17A C17 H17C 109.5
H17B C17 H17C 109.5
C15 C18 H18A 120.0
C15 C18 H18B 120.0
H18A C18 H18B 120.0

loop_
_geom_bond_atom_site_label_1
_geom_bond_atom_site_label_2
_geom_bond_distance
S1 O3 1.413(3)
S1 O2 1.427(4)
S1 C4 1.750(5)
S1 C5 1.765(3)
C4 H4A 0.9600
C4 H4B 0.9600
C4 H4C 0.9600
C5 C10 1.376(6)
C5 C6 1.378(6)
C6 C7 1.380(5)
C6 H6 0.9300
C7 C8 1.389(5)
C7 H7 0.9300
C8 C9 1.392(5)
C8 C11 1.530(5)
C9 C10 1.381(5)
C9 H9 0.9300
C10 H10 0.9300
C11 O12 1.432(4)
C11 C13 1.533(5)
C11 C14 1.571(5)
O12 H12 0.8200
C13 H13A 0.9600
C13 H13B 0.9600
C13 H13C 0.9600
C14 C15 1.503(5)
C14 C17 1.533(6)
C14 C16 1.537(5)
C15 C18 1.269(6)
C15 H15 0.9300
C16 H16A 0.9600
C16 H16B 0.9600
C16 H16C 0.9600
C17 H17A 0.9600
C17 H17B 0.9600
C17 H17C 0.9600
C18 H18A 0.9300
C18 H18B 0.9300

loop_
_geom_torsion_atom_site_label_1
_geom_torsion_atom_site_label_2
_geom_torsion_atom_site_label_3
_geom_torsion_atom_site_label_4
_geom_torsion
O3 S1 C5 C10 -44.3(4)
O2 S1 C5 C10 -172.2(3)
C4 S1 C5 C10 71.7(4)
O3 S1 C5 C6 135.4(3)
O2 S1 C5 C6 7.5(4)
C4 S1 C5 C6 -108.6(4)
C10 C5 C6 C7 -0.2(6)
S1 C5 C6 C7 -179.9(3)
C5 C6 C7 C8 -1.8(6)
C6 C7 C8 C9 2.3(6)
C6 C7 C8 C11 -177.8(3)
C7 C8 C9 C10 -0.9(6)
C11 C8 C9 C10 179.2(3)
C6 C5 C10 C9 1.6(6)
S1 C5 C10 C9 -178.7(3)
C8 C9 C10 C5 -1.0(6)
C7 C8 C11 O12 -28.2(4)
C9 C8 C11 O12 151.7(3)
C7 C8 C11 C13 -147.4(4)
C9 C8 C11 C13 32.5(5)
C7 C8 C11 C14 86.5(4)
C9 C8 C11 C14 -93.6(4)
O12 C11 C14 C15 -56.9(4)
C8 C11 C14 C15 -173.7(3)
C13 C11 C14 C15 60.0(5)
O12 C11 C14 C17 -179.2(3)
C8 C11 C14 C17 63.9(4)
C13 C11 C14 C17 -62.3(4)
O12 C11 C14 C16 60.8(4)
C8 C11 C14 C16 -56.0(4)
C13 C11 C14 C16 177.7(3)
C17 C14 C15 C18 -12.3(6)
C16 C14 C15 C18 105.3(6)
C11 C14 C15 C18 -134.2(5)
